data_4346780
loop_
_publ_author_name
'Thammavongsy, Zachary'
'Khosrowabadi Kotyk, Juliet F.'
'Tsay, Charlene'
'Yang, Jenny Y.'

_publ_section_title
;
 Flexibility is Key: Synthesis of a Tripyridylamine (TPA) Congener with a
 Phosphorus Apical Donor and Coordination to Cobalt(II).
;
_journal_issue 23
_journal_name_full 'Inorganic chemistry'
_journal_page_first 11505
_journal_page_last 11510
_journal_paper_doi 10.1021/acs.inorgchem.5b02133
_journal_volume 54
_journal_year 2015
_chemical_formula_sum 'C38 H45 B2 Co F8 N13 P2'
_chemical_formula_weight 978.36
_space_group_IT_number 2
_space_group_name_Hall '-P 1'
_space_group_name_H-M_alt 'P -1'
_symmetry_cell_setting triclinic
_symmetry_space_group_name_H-M 'P -1'
_atom_sites_solution_hydrogens geom
_atom_sites_solution_primary direct
_atom_sites_solution_secondary difmap
_audit_creation_method SHELXL-97
_cell_angle_alpha 89.2090(10)
_cell_angle_beta 77.5120(10)
_cell_angle_gamma 87.0680(10)
_cell_formula_units_Z 4
_cell_length_a 11.4079(4)
_cell_length_b 19.1421(7)
_cell_length_c 20.4935(8)
_cell_measurement_reflns_used 9970
_cell_measurement_temperature 173(2)
_cell_measurement_theta_max 28.84
_cell_measurement_theta_min 2.22
_cell_volume 4363.6(3)
_computing_cell_refinement 'Bruker SAINT 8.34a, 2013'
_computing_data_collection 'Bruker APEX2 2014.11-0, 2014'
_computing_data_reduction 'Bruker SAINT 8.34a, 2013'
_computing_molecular_graphics 'Bruker SHELXTL'
_computing_publication_material 'Bruker SHELXTL'
_computing_structure_refinement 'SHELXL-97 (Sheldrick, 2008)'
_computing_structure_solution 'SHELXS-97 (Sheldrick, 2008)'
_diffrn_ambient_temperature 173(2)
_diffrn_measured_fraction_theta_full 0.999
_diffrn_measured_fraction_theta_max 0.914
_diffrn_measurement_device_type 'Bruker SMART APEX II CCD'
_diffrn_measurement_method '\f and \w scans'
_diffrn_radiation_monochromator graphite
_diffrn_radiation_source 'fine-focus sealed tube'
_diffrn_radiation_type MoK\a
_diffrn_radiation_wavelength 0.71073
_diffrn_reflns_av_R_equivalents 0.0232
_diffrn_reflns_av_sigmaI/netI 0.0321
_diffrn_reflns_limit_h_max 15
_diffrn_reflns_limit_h_min -15
_diffrn_reflns_limit_k_max 26
_diffrn_reflns_limit_k_min -25
_diffrn_reflns_limit_l_max 27
_diffrn_reflns_limit_l_min -27
_diffrn_reflns_number 55009
_diffrn_reflns_theta_full 25.00
_diffrn_reflns_theta_max 29.22
_diffrn_reflns_theta_min 1.47
_exptl_absorpt_coefficient_mu 0.548
_exptl_absorpt_correction_T_max 0.9064
_exptl_absorpt_correction_T_min 0.7856
_exptl_absorpt_correction_type numerical
_exptl_absorpt_process_details 'Bruker SADABS 2014/5'
_exptl_crystal_colour green
_exptl_crystal_density_diffrn 1.489
_exptl_crystal_density_meas ?
_exptl_crystal_density_method 'not measured'
_exptl_crystal_description irregular
_exptl_crystal_F_000 2012
_exptl_crystal_size_max 0.46
_exptl_crystal_size_mid 0.27
_exptl_crystal_size_min 0.18
_refine_diff_density_max 1.978
_refine_diff_density_min -0.645
_refine_diff_density_rms 0.076
_refine_ls_extinction_method none
_refine_ls_goodness_of_fit_ref 1.044
_refine_ls_hydrogen_treatment mixed
_refine_ls_matrix_type full
_refine_ls_number_parameters 1195
_refine_ls_number_reflns 21653
_refine_ls_number_restraints 0
_refine_ls_restrained_S_all 1.044
_refine_ls_R_factor_all 0.0640
_refine_ls_R_factor_gt 0.0493
_refine_ls_shift/su_max 0.002
_refine_ls_shift/su_mean 0.000
_refine_ls_structure_factor_coef Fsqd
_refine_ls_weighting_details 'calc w=1/[\s^2^(Fo^2^)+(0.0728P)^2^+3.8138P] where P=(Fo^2^+2Fc^2^)/3'
_refine_ls_weighting_scheme calc
_refine_ls_wR_factor_gt 0.1330
_refine_ls_wR_factor_ref 0.1431
_reflns_number_gt 17156
_reflns_number_total 21653
_reflns_threshold_expression >2sigma(I)
_cod_data_source_file ic5b02133_si_002.cif
_cod_data_source_block jyy45x
_cod_depositor_comments
;
The following automatic conversions were performed:

data item '_symmetry_cell_setting' value 'Triclinic' was changed to
'triclinic' in accordance with the
/home/saulius/struct/COD-crude-data/automatic-downloads/DataCite-retrospective/ACS/depositions/lib/dictionaries/cif_core.dic
dictionary named 'cif_core.dic' version 2.4.2 last updated on
2011-04-26.

data item '_exptl_crystal_density_meas' value 'not_measured' was
changed to '?' -- the value is perceived as not measured.

Automatic conversion script
Id: cif_fix_values 6909 2019-04-08 15:41:33Z antanas 
;
_cod_original_sg_symbol_H-M P-1
_cod_database_code 4346780

loop_
_symmetry_equiv_pos_as_xyz
'x, y, z'
'-x, -y, -z'

loop_
_atom_site_label
_atom_site_type_symbol
_atom_site_fract_x
_atom_site_fract_y
_atom_site_fract_z
_atom_site_U_iso_or_equiv
_atom_site_adp_type
_atom_site_occupancy
_atom_site_symmetry_multiplicity
_atom_site_calc_flag
_atom_site_refinement_flags
_atom_site_disorder_assembly
_atom_site_disorder_group
Co1 Co 0.21039(2) 0.211161(15) 0.029302(14) 0.01856(7) Uani 1 1 d . . .
P1 P 0.05766(5) 0.27520(3) 0.07327(3) 0.02044(11) Uani 1 1 d . . .
P2 P 0.33996(5) 0.25729(3) 0.07212(3) 0.01913(11) Uani 1 1 d . . .
N5 N 0.02609(18) 0.33089(10) 0.13888(10) 0.0257(4) Uani 1 1 d . . .
N6 N 0.06124(19) 0.23553(11) 0.20222(10) 0.0298(4) Uani 1 1 d . . .
N1 N 0.03014(18) 0.32765(11) 0.01078(10) 0.0282(4) Uani 1 1 d . . .
N2 N 0.20767(17) 0.28053(11) -0.05655(9) 0.0251(4) Uani 1 1 d . . .
N3 N -0.05506(17) 0.21832(10) 0.08612(9) 0.0238(4) Uani 1 1 d . . .
N4 N 0.07743(17) 0.16077(10) -0.00097(9) 0.0228(4) Uani 1 1 d . . .
N8 N 0.21362(17) 0.13271(9) 0.10956(9) 0.0218(4) Uani 1 1 d . . .
N7 N 0.37273(16) 0.19663(10) 0.12752(9) 0.0225(4) Uani 1 1 d . . .
N11 N 0.34422(17) 0.33236(10) 0.11320(9) 0.0232(4) Uani 1 1 d . . .
N12 N 0.3226(2) 0.38824(11) 0.01652(11) 0.0312(4) Uani 1 1 d . . .
N9 N 0.46617(17) 0.25341(10) 0.00960(9) 0.0238(4) Uani 1 1 d . . .
N10 N 0.36980(17) 0.15746(10) -0.01823(9) 0.0217(4) Uani 1 1 d . . .
C13 C 0.0249(3) 0.40785(13) 0.13103(15) 0.0366(6) Uani 1 1 d . . .
H13A H -0.0576 0.4274 0.1455 0.055 Uiso 1 1 calc R . .
H13B H 0.0556 0.4198 0.0840 0.055 Uiso 1 1 calc R . .
H13C H 0.0759 0.4273 0.1584 0.055 Uiso 1 1 calc R . .
C14 C 0.0326(2) 0.30376(13) 0.20183(12) 0.0264(5) Uani 1 1 d . . .
C18 C 0.0750(3) 0.20598(16) 0.25969(13) 0.0386(6) Uani 1 1 d . . .
H18 H 0.0946 0.1572 0.2602 0.046 Uiso 1 1 calc R . .
C17 C 0.0621(3) 0.24303(18) 0.31832(14) 0.0462(7) Uani 1 1 d . . .
H17 H 0.0746 0.2208 0.3581 0.055 Uiso 1 1 calc R . .
C16 C 0.0301(3) 0.31411(17) 0.31710(14) 0.0429(7) Uani 1 1 d . . .
H16 H 0.0209 0.3411 0.3566 0.052 Uiso 1 1 calc R . .
C15 C 0.0119(2) 0.34536(14) 0.25936(13) 0.0345(6) Uani 1 1 d . . .
H15 H -0.0136 0.3933 0.2583 0.041 Uiso 1 1 calc R . .
C2 C 0.1133(2) 0.32699(13) -0.05037(12) 0.0268(5) Uani 1 1 d . . .
C6 C 0.2913(2) 0.28130(15) -0.11377(12) 0.0325(5) Uani 1 1 d . . .
H6 H 0.3593 0.2495 -0.1182 0.039 Uiso 1 1 calc R . .
C5 C 0.2842(3) 0.32573(17) -0.16654(14) 0.0430(7) Uani 1 1 d . . .
H5 H 0.3455 0.3244 -0.2062 0.052 Uiso 1 1 calc R . .
C4 C 0.1856(3) 0.37218(17) -0.16022(14) 0.0434(7) Uani 1 1 d . . .
H4 H 0.1779 0.4032 -0.1958 0.052 Uiso 1 1 calc R . .
C3 C 0.0986(3) 0.37307(15) -0.10200(14) 0.0374(6) Uani 1 1 d . . .
H3 H 0.0299 0.4044 -0.0969 0.045 Uiso 1 1 calc R . .
C1 C -0.0881(2) 0.36450(16) 0.01509(15) 0.0412(7) Uani 1 1 d . . .
H1A H -0.0777 0.4149 0.0097 0.062 Uiso 1 1 calc R . .
H1B H -0.1401 0.3553 0.0588 0.062 Uiso 1 1 calc R . .
H1C H -0.1251 0.3478 -0.0203 0.062 Uiso 1 1 calc R . .
C8 C -0.0356(2) 0.16708(12) 0.03742(11) 0.0231(4) Uani 1 1 d . . .
C9 C -0.1263(2) 0.12465(14) 0.02691(13) 0.0313(5) Uani 1 1 d . . .
H9 H -0.2041 0.1279 0.0554 0.038 Uiso 1 1 calc R . .
C10 C -0.1002(3) 0.07818(15) -0.02558(15) 0.0397(6) Uani 1 1 d . . .
H10 H -0.1595 0.0477 -0.0324 0.048 Uiso 1 1 calc R . .
C11 C 0.0120(2) 0.07557(15) -0.06844(14) 0.0385(6) Uani 1 1 d . . .
H11 H 0.0295 0.0456 -0.1062 0.046 Uiso 1 1 calc R . .
C12 C 0.0971(2) 0.11794(13) -0.05437(12) 0.0295(5) Uani 1 1 d . . .
H12 H 0.1739 0.1170 -0.0838 0.035 Uiso 1 1 calc R . .
C7 C -0.1727(2) 0.22795(14) 0.13170(13) 0.0325(5) Uani 1 1 d . . .
H7A H -0.2342 0.2393 0.1059 0.049 Uiso 1 1 calc R . .
H7B H -0.1708 0.2663 0.1626 0.049 Uiso 1 1 calc R . .
H7C H -0.1919 0.1848 0.1571 0.049 Uiso 1 1 calc R . .
C24 C 0.1381(2) 0.08078(12) 0.12779(12) 0.0261(5) Uani 1 1 d . . .
H24 H 0.0720 0.0783 0.1067 0.031 Uiso 1 1 calc R . .
C23 C 0.1509(2) 0.03105(12) 0.17527(13) 0.0314(5) Uani 1 1 d . . .
H23 H 0.0937 -0.0038 0.1877 0.038 Uiso 1 1 calc R . .
C22 C 0.2498(2) 0.03321(12) 0.20442(12) 0.0312(5) Uani 1 1 d . . .
H22 H 0.2638 -0.0018 0.2355 0.037 Uiso 1 1 calc R . .
C21 C 0.3276(2) 0.08686(12) 0.18779(12) 0.0283(5) Uani 1 1 d . . .
H21 H 0.3957 0.0892 0.2072 0.034 Uiso 1 1 calc R . .
C20 C 0.3041(2) 0.13759(11) 0.14186(11) 0.0213(4) Uani 1 1 d . . .
C32 C 0.3399(2) 0.39581(12) 0.07787(12) 0.0253(5) Uani 1 1 d . . .
C36 C 0.3203(2) 0.44580(14) -0.02147(14) 0.0364(6) Uani 1 1 d . . .
H36 H 0.3100 0.4406 -0.0659 0.044 Uiso 1 1 calc R . .
C35 C 0.3322(3) 0.51201(15) 0.00107(16) 0.0417(6) Uani 1 1 d . . .
H35 H 0.3280 0.5519 -0.0265 0.050 Uiso 1 1 calc R . .
C34 C 0.3506(3) 0.51840(15) 0.06530(17) 0.0498(8) Uani 1 1 d . . .
H34 H 0.3600 0.5633 0.0821 0.060 Uiso 1 1 calc R . .
C33 C 0.3555(3) 0.45997(14) 0.10500(14) 0.0387(6) Uani 1 1 d . . .
H33 H 0.3689 0.4634 0.1490 0.046 Uiso 1 1 calc R . .
C31 C 0.3290(2) 0.33613(13) 0.18629(11) 0.0276(5) Uani 1 1 d . . .
H31A H 0.4044 0.3492 0.1972 0.041 Uiso 1 1 calc R . .
H31B H 0.3074 0.2904 0.2061 0.041 Uiso 1 1 calc R . .
H31C H 0.2651 0.3713 0.2042 0.041 Uiso 1 1 calc R . .
C26 C 0.4747(2) 0.19080(12) -0.02477(11) 0.0230(4) Uani 1 1 d . . .
C27 C 0.5837(2) 0.16176(14) -0.06081(13) 0.0322(5) Uani 1 1 d . . .
H27 H 0.6546 0.1873 -0.0680 0.039 Uiso 1 1 calc R . .
C28 C 0.5860(2) 0.09516(15) -0.08575(14) 0.0384(6) Uani 1 1 d . . .
H28 H 0.6592 0.0745 -0.1106 0.046 Uiso 1 1 calc R . .
C29 C 0.4823(2) 0.05818(14) -0.07478(13) 0.0345(6) Uani 1 1 d . . .
H29 H 0.4837 0.0115 -0.0901 0.041 Uiso 1 1 calc R . .
C30 C 0.3770(2) 0.09123(12) -0.04090(12) 0.0266(5) Uani 1 1 d . . .
H30 H 0.3057 0.0660 -0.0331 0.032 Uiso 1 1 calc R . .
C25 C 0.5724(2) 0.29440(14) 0.00386(13) 0.0326(5) Uani 1 1 d . . .
H25A H 0.6367 0.2656 0.0175 0.049 Uiso 1 1 calc R . .
H25B H 0.5524 0.3355 0.0329 0.049 Uiso 1 1 calc R . .
H25C H 0.5996 0.3096 -0.0426 0.049 Uiso 1 1 calc R . .
C19 C 0.4872(2) 0.19740(14) 0.14976(14) 0.0328(5) Uani 1 1 d . . .
H19A H 0.4722 0.1904 0.1983 0.049 Uiso 1 1 calc R . .
H19B H 0.5233 0.2425 0.1383 0.049 Uiso 1 1 calc R . .
H19C H 0.5422 0.1598 0.1275 0.049 Uiso 1 1 calc R . .
Co2 Co 0.57706(3) 0.238777(17) 0.529334(15) 0.02393(8) Uani 1 1 d . . .
P3 P 0.59026(6) 0.27154(3) 0.42952(3) 0.02481(13) Uani 1 1 d . . .
P4 P 0.39530(5) 0.21212(3) 0.54831(3) 0.02469(13) Uani 1 1 d . . .
N15 N 0.67795(19) 0.20931(11) 0.38186(10) 0.0290(4) Uani 1 1 d . . .
N16 N 0.68489(19) 0.14879(10) 0.48068(10) 0.0290(4) Uani 1 1 d . . .
N13 N 0.6763(2) 0.34250(11) 0.42353(10) 0.0306(4) Uani 1 1 d . . .
N14 N 0.73931(18) 0.28555(11) 0.51134(10) 0.0278(4) Uani 1 1 d . . .
N17 N 0.4875(2) 0.29181(11) 0.38333(10) 0.0313(4) Uani 1 1 d . . .
N18 N 0.4076(2) 0.37341(12) 0.46361(11) 0.0367(5) Uani 1 1 d . . .
N20 N 0.49949(19) 0.33194(11) 0.58957(10) 0.0281(4) Uani 1 1 d . . .
N19 N 0.32213(19) 0.27224(11) 0.60414(10) 0.0295(4) Uani 1 1 d . . .
N23 N 0.29310(19) 0.20089(11) 0.50153(11) 0.0302(4) Uani 1 1 d . . .
N24 N 0.4286(2) 0.12200(12) 0.43852(12) 0.0399(5) Uani 1 1 d . . .
N21 N 0.3955(2) 0.13690(11) 0.59352(11) 0.0314(4) Uani 1 1 d . . .
N22 N 0.55366(18) 0.19083(11) 0.62408(10) 0.0281(4) Uani 1 1 d . . .
C43 C 0.7380(3) 0.22437(16) 0.31225(13) 0.0399(6) Uani 1 1 d . . .
H43A H 0.8247 0.2265 0.3091 0.060 Uiso 1 1 calc R . .
H43B H 0.7061 0.2693 0.2984 0.060 Uiso 1 1 calc R . .
H43C H 0.7232 0.1873 0.2830 0.060 Uiso 1 1 calc R . .
C44 C 0.7239(2) 0.15265(12) 0.41381(12) 0.0288(5) Uani 1 1 d . . .
C48 C 0.7340(3) 0.09726(14) 0.51346(14) 0.0376(6) Uani 1 1 d . . .
H48 H 0.7069 0.0938 0.5605 0.045 Uiso 1 1 calc R . .
C47 C 0.8213(3) 0.04962(15) 0.48181(17) 0.0457(7) Uani 1 1 d . . .
H47 H 0.8561 0.0154 0.5068 0.055 Uiso 1 1 calc R . .
C46 C 0.8577(3) 0.05240(15) 0.41294(17) 0.0455(7) Uani 1 1 d . . .
H46 H 0.9163 0.0192 0.3899 0.055 Uiso 1 1 calc R . .
C45 C 0.8079(2) 0.10398(14) 0.37798(15) 0.0377(6) Uani 1 1 d . . .
H45 H 0.8303 0.1063 0.3306 0.045 Uiso 1 1 calc R . .
C38 C 0.7549(2) 0.33849(13) 0.46628(12) 0.0292(5) Uani 1 1 d . . .
C42 C 0.8200(2) 0.27547(15) 0.55071(14) 0.0364(6) Uani 1 1 d . . .
H42 H 0.8147 0.2354 0.5789 0.044 Uiso 1 1 calc R . .
C41 C 0.9091(2) 0.32074(17) 0.55160(16) 0.0443(7) Uani 1 1 d . . .
H41 H 0.9616 0.3136 0.5815 0.053 Uiso 1 1 calc R . .
C40 C 0.9207(2) 0.37690(17) 0.50807(16) 0.0446(7) Uani 1 1 d . . .
H40 H 0.9803 0.4097 0.5087 0.054 Uiso 1 1 calc R . .
C39 C 0.8460(2) 0.38543(14) 0.46364(14) 0.0367(6) Uani 1 1 d . . .
H39 H 0.8561 0.4224 0.4319 0.044 Uiso 1 1 calc R . .
C37 C 0.6812(3) 0.40003(15) 0.37550(14) 0.0428(7) Uani 1 1 d . . .
H37A H 0.6620 0.4445 0.3996 0.064 Uiso 1 1 calc R . .
H37B H 0.6226 0.3935 0.3477 0.064 Uiso 1 1 calc R . .
H37C H 0.7621 0.4007 0.3470 0.064 Uiso 1 1 calc R . .
C50 C 0.4032(2) 0.34679(13) 0.40492(12) 0.0309(5) Uani 1 1 d . . .
C51 C 0.3209(3) 0.37140(15) 0.36716(14) 0.0400(6) Uani 1 1 d . . .
H51 H 0.3215 0.3522 0.3246 0.048 Uiso 1 1 calc R . .
C52 C 0.2390(3) 0.42445(16) 0.39384(18) 0.0481(7) Uani 1 1 d . . .
H52 H 0.1818 0.4425 0.3697 0.058 Uiso 1 1 calc R . .
C53 C 0.2407(3) 0.45113(15) 0.45569(17) 0.0467(7) Uani 1 1 d . . .
H53 H 0.1836 0.4869 0.4754 0.056 Uiso 1 1 calc R . .
C54 C 0.3264(3) 0.42497(15) 0.48812(16) 0.0447(7) Uani 1 1 d . . .
H54 H 0.3287 0.4443 0.5302 0.054 Uiso 1 1 calc R . .
C49 C 0.4679(3) 0.24928(16) 0.32749(14) 0.0421(7) Uani 1 1 d . . .
H49A H 0.3822 0.2409 0.3337 0.063 Uiso 1 1 calc R . .
H49B H 0.5138 0.2044 0.3264 0.063 Uiso 1 1 calc R . .
H49C H 0.4948 0.2743 0.2853 0.063 Uiso 1 1 calc R . .
C56 C 0.3826(2) 0.32932(12) 0.61975(11) 0.0268(5) Uani 1 1 d . . .
C68 C 0.3158(2) 0.14740(13) 0.45373(13) 0.0304(5) Uani 1 1 d . . .
C72 C 0.4551(3) 0.07163(16) 0.39165(16) 0.0477(7) Uani 1 1 d . . .
H72 H 0.5356 0.0530 0.3797 0.057 Uiso 1 1 calc R . .
C71 C 0.3708(3) 0.04562(16) 0.36002(16) 0.0488(8) Uani 1 1 d . . .
H71 H 0.3934 0.0107 0.3266 0.059 Uiso 1 1 calc R . .
C70 C 0.2545(3) 0.07140(15) 0.37807(15) 0.0443(7) Uani 1 1 d . . .
H70 H 0.1946 0.0538 0.3578 0.053 Uiso 1 1 calc R . .
C69 C 0.2243(3) 0.12322(14) 0.42596(14) 0.0371(6) Uani 1 1 d . . .
H69 H 0.1439 0.1417 0.4395 0.044 Uiso 1 1 calc R . .
C67 C 0.1855(2) 0.24713(14) 0.50383(15) 0.0378(6) Uani 1 1 d . . .
H67A H 0.1783 0.2592 0.4582 0.057 Uiso 1 1 calc R . .
H67B H 0.1923 0.2899 0.5282 0.057 Uiso 1 1 calc R . .
H67C H 0.1141 0.2231 0.5266 0.057 Uiso 1 1 calc R . .
C61 C 0.3044(3) 0.08426(16) 0.60326(18) 0.0480(8) Uani 1 1 d . . .
H61A H 0.3440 0.0374 0.5995 0.072 Uiso 1 1 calc R . .
H61B H 0.2564 0.0903 0.5691 0.072 Uiso 1 1 calc R . .
H61C H 0.2519 0.0899 0.6477 0.072 Uiso 1 1 calc R . .
C62 C 0.4670(2) 0.14324(13) 0.63986(12) 0.0296(5) Uani 1 1 d . . .
C66 C 0.6121(3) 0.20609(16) 0.67212(13) 0.0377(6) Uani 1 1 d . . .
H66 H 0.6688 0.2415 0.6632 0.045 Uiso 1 1 calc R . .
C65 C 0.5943(3) 0.17323(19) 0.73341(14) 0.0493(8) Uani 1 1 d . . .
H65 H 0.6384 0.1854 0.7656 0.059 Uiso 1 1 calc R . .
C64 C 0.5116(3) 0.12247(17) 0.74699(15) 0.0488(8) Uani 1 1 d . . .
H64 H 0.5000 0.0979 0.7883 0.059 Uiso 1 1 calc R . .
C63 C 0.4457(3) 0.10714(15) 0.70065(14) 0.0405(6) Uani 1 1 d . . .
H63 H 0.3870 0.0728 0.7098 0.049 Uiso 1 1 calc R . .
C55 C 0.2095(3) 0.25489(15) 0.65057(15) 0.0405(6) Uani 1 1 d . . .
H55A H 0.2240 0.2489 0.6958 0.061 Uiso 1 1 calc R . .
H55B H 0.1810 0.2114 0.6363 0.061 Uiso 1 1 calc R . .
H55C H 0.1485 0.2928 0.6505 0.061 Uiso 1 1 calc R . .
C57 C 0.3236(2) 0.38035(13) 0.66454(12) 0.0324(5) Uani 1 1 d . . .
H57 H 0.2407 0.3775 0.6845 0.039 Uiso 1 1 calc R . .
C58 C 0.3874(3) 0.43497(14) 0.67940(13) 0.0378(6) Uani 1 1 d . . .
H58 H 0.3494 0.4696 0.7108 0.045 Uiso 1 1 calc R . .
C59 C 0.5067(3) 0.43895(15) 0.64836(14) 0.0414(7) Uani 1 1 d . . .
H59 H 0.5522 0.4764 0.6575 0.050 Uiso 1 1 calc R . .
C60 C 0.5584(3) 0.38708(14) 0.60375(13) 0.0358(6) Uani 1 1 d . . .
H60 H 0.6402 0.3904 0.5817 0.043 Uiso 1 1 calc R . .
B1 B 0.6481(3) 0.40538(17) 0.18875(15) 0.0361(6) Uani 1 1 d . . .
F1A F 0.7366(4) 0.37034(18) 0.21603(18) 0.0597(12) Uani 0.739(7) 1 d P A 1
F2A F 0.6968(4) 0.46661(16) 0.16154(17) 0.0765(13) Uani 0.739(7) 1 d P A 1
F3A F 0.5505(4) 0.4189(3) 0.2384(2) 0.0674(15) Uani 0.739(7) 1 d P A 1
F1B F 0.6176(15) 0.3421(7) 0.2268(6) 0.119(6) Uani 0.261(7) 1 d P A 2
F2B F 0.7452(10) 0.4177(13) 0.1951(9) 0.150(12) Uani 0.261(7) 1 d P A 2
F3B F 0.5468(15) 0.4461(9) 0.2148(9) 0.092(6) Uani 0.261(7) 1 d P A 2
F4 F 0.62508(19) 0.36822(12) 0.13605(10) 0.0641(6) Uani 1 1 d . A .
B2 B 0.0607(4) 0.8811(2) 0.3456(2) 0.0541(10) Uani 1 1 d . . .
F5 F 0.0963(2) 0.81306(11) 0.33186(14) 0.0809(7) Uani 1 1 d . . .
F6 F -0.0140(3) 0.88242(19) 0.41089(16) 0.1120(10) Uani 1 1 d . . .
F7 F 0.1565(2) 0.92015(14) 0.34777(14) 0.0896(8) Uani 1 1 d . . .
F8 F -0.0066(3) 0.90910(15) 0.30486(15) 0.1014(10) Uani 1 1 d . . .
B3 B 0.0132(3) 0.46395(18) 0.6819(2) 0.0485(8) Uani 1 1 d . . .
F9 F -0.0955(2) 0.49458(12) 0.71482(14) 0.0785(7) Uani 1 1 d . . .
F10 F 0.0168(2) 0.39337(11) 0.68875(17) 0.0940(9) Uani 1 1 d . . .
F11 F 0.1034(2) 0.49199(13) 0.7054(2) 0.1139(12) Uani 1 1 d . . .
F12 F 0.0270(4) 0.4819(2) 0.61651(18) 0.1440(14) Uani 1 1 d . . .
B4 B 0.7219(4) 0.03231(19) 0.18775(19) 0.0504(9) Uani 1 1 d . . .
F13 F 0.8328(2) 0.06100(12) 0.18241(13) 0.0781(7) Uani 1 1 d . . .
F14 F 0.6733(2) 0.05580(13) 0.13365(14) 0.0816(7) Uani 1 1 d . . .
F15 F 0.7365(2) -0.03932(10) 0.18263(11) 0.0667(6) Uani 1 1 d . . .
F16 F 0.6458(4) 0.05052(15) 0.24584(16) 0.1351(15) Uani 1 1 d . . .
N25 N 0.4194(4) 0.6783(3) 0.1667(2) 0.1171(18) Uani 1 1 d . . .
C73 C 0.3437(5) 0.6587(3) 0.2026(2) 0.0945(17) Uani 1 1 d . . .
C74 C 0.2433(8) 0.6392(6) 0.2486(4) 0.211(5) Uani 1 1 d . . .
H74A H 0.2320 0.6687 0.2884 0.317 Uiso 1 1 calc R . .
H74B H 0.2542 0.5901 0.2612 0.317 Uiso 1 1 calc R . .
H74C H 0.1724 0.6451 0.2289 0.317 Uiso 1 1 calc R . .
N26 N 0.1473(4) 0.7537(2) 0.0971(2) 0.0961(13) Uani 1 1 d . . .
C75 C 0.0767(4) 0.7657(3) 0.1428(2) 0.0763(13) Uani 1 1 d . . .
C76 C -0.0230(6) 0.7826(5) 0.1986(3) 0.141(3) Uani 1 1 d . . .
H76A H -0.0308 0.8333 0.2053 0.211 Uiso 1 1 calc R . .
H76B H -0.0079 0.7595 0.2392 0.211 Uiso 1 1 calc R . .
H76C H -0.0975 0.7663 0.1889 0.211 Uiso 1 1 calc R . .

loop_
_atom_site_aniso_label
_atom_site_aniso_U_11
_atom_site_aniso_U_22
_atom_site_aniso_U_33
_atom_site_aniso_U_23
_atom_site_aniso_U_13
_atom_site_aniso_U_12
Co1 0.01770(14) 0.02189(15) 0.01679(14) -0.00299(11) -0.00486(11) -0.00191(11)
P1 0.0196(3) 0.0228(3) 0.0190(3) -0.0009(2) -0.0043(2) -0.0007(2)
P2 0.0191(3) 0.0207(3) 0.0183(3) -0.0024(2) -0.0051(2) -0.0027(2)
N5 0.0273(10) 0.0234(9) 0.0253(10) -0.0049(8) -0.0032(8) 0.0011(8)
N6 0.0316(11) 0.0339(11) 0.0225(10) -0.0052(8) -0.0044(8) 0.0067(8)
N1 0.0243(10) 0.0344(11) 0.0246(10) 0.0064(8) -0.0038(8) 0.0031(8)
N2 0.0233(9) 0.0333(10) 0.0198(9) 0.0020(8) -0.0067(7) -0.0039(8)
N3 0.0197(9) 0.0296(10) 0.0215(9) -0.0023(7) -0.0026(7) -0.0026(7)
N4 0.0211(9) 0.0277(10) 0.0213(9) -0.0026(7) -0.0079(7) -0.0028(7)
N8 0.0245(9) 0.0210(9) 0.0205(9) -0.0030(7) -0.0061(7) -0.0007(7)
N7 0.0219(9) 0.0246(9) 0.0235(9) -0.0010(7) -0.0102(7) -0.0020(7)
N11 0.0277(10) 0.0223(9) 0.0207(9) -0.0036(7) -0.0070(7) -0.0040(7)
N12 0.0359(11) 0.0289(10) 0.0313(11) 0.0008(8) -0.0119(9) -0.0067(9)
N9 0.0195(9) 0.0289(10) 0.0225(9) -0.0042(7) -0.0021(7) -0.0055(7)
N10 0.0226(9) 0.0244(9) 0.0185(8) -0.0032(7) -0.0051(7) -0.0014(7)
C13 0.0381(14) 0.0246(12) 0.0446(15) -0.0053(11) -0.0034(12) -0.0004(10)
C14 0.0207(10) 0.0324(12) 0.0256(11) -0.0070(9) -0.0042(9) 0.0004(9)
C18 0.0391(15) 0.0472(16) 0.0273(13) 0.0000(11) -0.0053(11) 0.0116(12)
C17 0.0440(16) 0.071(2) 0.0239(13) -0.0046(13) -0.0106(12) 0.0095(15)
C16 0.0399(15) 0.0627(19) 0.0261(13) -0.0178(13) -0.0063(11) -0.0003(13)
C15 0.0308(13) 0.0379(14) 0.0330(13) -0.0147(11) -0.0021(10) -0.0016(10)
C2 0.0262(11) 0.0317(12) 0.0239(11) 0.0029(9) -0.0084(9) -0.0029(9)
C6 0.0278(12) 0.0464(15) 0.0235(11) 0.0038(10) -0.0056(9) -0.0028(11)
C5 0.0381(15) 0.0646(19) 0.0244(13) 0.0118(13) -0.0031(11) -0.0045(13)
C4 0.0466(16) 0.0559(18) 0.0299(14) 0.0167(13) -0.0131(12) -0.0059(14)
C3 0.0353(14) 0.0450(15) 0.0331(13) 0.0117(12) -0.0114(11) -0.0004(11)
C1 0.0310(13) 0.0495(17) 0.0410(15) 0.0103(13) -0.0071(12) 0.0117(12)
C8 0.0229(11) 0.0271(11) 0.0208(10) 0.0017(8) -0.0076(8) -0.0030(8)
C9 0.0249(12) 0.0375(13) 0.0331(13) -0.0009(10) -0.0084(10) -0.0086(10)
C10 0.0347(14) 0.0406(15) 0.0486(16) -0.0092(12) -0.0166(12) -0.0116(11)
C11 0.0354(14) 0.0437(15) 0.0396(15) -0.0177(12) -0.0134(12) -0.0054(12)
C12 0.0256(12) 0.0392(13) 0.0242(11) -0.0088(10) -0.0062(9) -0.0014(10)
C7 0.0229(11) 0.0415(14) 0.0299(12) -0.0040(11) 0.0022(9) -0.0055(10)
C24 0.0284(12) 0.0255(11) 0.0255(11) -0.0025(9) -0.0072(9) -0.0045(9)
C23 0.0416(14) 0.0224(11) 0.0309(13) -0.0002(9) -0.0081(11) -0.0085(10)
C22 0.0454(15) 0.0222(11) 0.0269(12) 0.0009(9) -0.0109(11) 0.0011(10)
C21 0.0336(13) 0.0260(11) 0.0273(12) -0.0019(9) -0.0119(10) 0.0024(9)
C20 0.0240(10) 0.0208(10) 0.0197(10) -0.0045(8) -0.0065(8) 0.0008(8)
C32 0.0236(11) 0.0227(11) 0.0294(12) -0.0014(9) -0.0047(9) -0.0025(8)
C36 0.0374(14) 0.0381(14) 0.0364(14) 0.0081(11) -0.0136(11) -0.0053(11)
C35 0.0436(16) 0.0309(14) 0.0502(17) 0.0105(12) -0.0104(13) -0.0009(11)
C34 0.070(2) 0.0229(13) 0.0557(19) -0.0022(12) -0.0123(16) -0.0034(13)
C33 0.0552(17) 0.0273(13) 0.0354(14) -0.0045(11) -0.0122(13) -0.0059(12)
C31 0.0321(12) 0.0305(12) 0.0208(11) -0.0047(9) -0.0060(9) -0.0059(10)
C26 0.0235(11) 0.0265(11) 0.0198(10) -0.0015(8) -0.0062(8) -0.0012(8)
C27 0.0231(11) 0.0420(14) 0.0313(13) -0.0087(11) -0.0057(10) 0.0006(10)
C28 0.0317(13) 0.0451(15) 0.0374(14) -0.0162(12) -0.0071(11) 0.0097(11)
C29 0.0391(14) 0.0319(13) 0.0339(13) -0.0117(10) -0.0121(11) 0.0064(11)
C30 0.0306(12) 0.0260(11) 0.0253(11) -0.0047(9) -0.0105(9) -0.0003(9)
C25 0.0242(12) 0.0380(14) 0.0352(13) -0.0059(11) -0.0029(10) -0.0107(10)
C19 0.0296(12) 0.0355(13) 0.0383(14) -0.0009(11) -0.0183(11) -0.0032(10)
Co2 0.02555(16) 0.02850(16) 0.01838(15) 0.00112(12) -0.00567(12) -0.00367(12)
P3 0.0290(3) 0.0282(3) 0.0174(3) 0.0000(2) -0.0049(2) -0.0024(2)
P4 0.0272(3) 0.0229(3) 0.0246(3) -0.0005(2) -0.0067(2) -0.0015(2)
N15 0.0330(11) 0.0326(11) 0.0195(9) -0.0011(8) -0.0016(8) -0.0003(8)
N16 0.0318(11) 0.0261(10) 0.0290(10) 0.0007(8) -0.0067(8) -0.0013(8)
N13 0.0377(12) 0.0298(10) 0.0244(10) 0.0035(8) -0.0059(9) -0.0071(9)
N14 0.0259(10) 0.0313(10) 0.0263(10) -0.0044(8) -0.0057(8) -0.0012(8)
N17 0.0380(12) 0.0367(11) 0.0207(10) -0.0033(8) -0.0102(8) 0.0018(9)
N18 0.0501(14) 0.0333(11) 0.0283(11) -0.0032(9) -0.0143(10) 0.0080(10)
N20 0.0328(11) 0.0298(10) 0.0209(9) 0.0014(8) -0.0035(8) -0.0028(8)
N19 0.0299(11) 0.0291(10) 0.0282(10) -0.0036(8) -0.0024(8) -0.0033(8)
N23 0.0294(11) 0.0284(10) 0.0349(11) -0.0051(9) -0.0121(9) 0.0027(8)
N24 0.0383(13) 0.0389(13) 0.0435(13) -0.0103(10) -0.0122(10) 0.0044(10)
N21 0.0359(11) 0.0259(10) 0.0338(11) 0.0051(8) -0.0098(9) -0.0061(8)
N22 0.0293(10) 0.0328(11) 0.0223(9) 0.0023(8) -0.0058(8) -0.0008(8)
C43 0.0482(16) 0.0437(15) 0.0222(12) 0.0004(11) 0.0039(11) 0.0015(13)
C44 0.0296(12) 0.0259(11) 0.0310(12) -0.0007(9) -0.0051(10) -0.0071(9)
C48 0.0453(16) 0.0300(13) 0.0369(14) 0.0030(11) -0.0087(12) 0.0023(11)
C47 0.0497(17) 0.0301(14) 0.0569(19) 0.0047(13) -0.0126(15) 0.0051(12)
C46 0.0435(16) 0.0279(13) 0.0595(19) -0.0064(13) 0.0007(14) 0.0026(12)
C45 0.0383(14) 0.0313(13) 0.0399(15) -0.0043(11) 0.0005(12) -0.0043(11)
C38 0.0281(12) 0.0295(12) 0.0266(12) -0.0068(9) 0.0017(9) -0.0008(9)
C42 0.0283(13) 0.0445(15) 0.0361(14) -0.0055(12) -0.0073(11) 0.0048(11)
C41 0.0265(13) 0.0598(19) 0.0481(17) -0.0135(14) -0.0119(12) 0.0028(12)
C40 0.0274(13) 0.0486(17) 0.0559(18) -0.0203(14) -0.0021(12) -0.0075(12)
C39 0.0353(14) 0.0328(13) 0.0379(14) -0.0087(11) 0.0029(11) -0.0065(11)
C37 0.0590(19) 0.0361(14) 0.0332(14) 0.0100(11) -0.0085(13) -0.0101(13)
C50 0.0362(13) 0.0319(12) 0.0252(12) 0.0043(10) -0.0083(10) -0.0010(10)
C51 0.0453(16) 0.0441(15) 0.0348(14) 0.0015(12) -0.0185(12) 0.0001(12)
C52 0.0427(16) 0.0441(17) 0.062(2) 0.0074(15) -0.0239(15) 0.0039(13)
C53 0.0466(17) 0.0331(14) 0.060(2) -0.0028(13) -0.0125(15) 0.0064(12)
C54 0.0590(19) 0.0347(14) 0.0402(16) -0.0051(12) -0.0117(14) 0.0057(13)
C49 0.0525(17) 0.0455(16) 0.0327(14) -0.0097(12) -0.0201(13) 0.0066(13)
C56 0.0356(13) 0.0253(11) 0.0202(10) 0.0030(9) -0.0071(9) -0.0026(9)
C68 0.0369(13) 0.0267(12) 0.0298(12) -0.0009(10) -0.0119(10) -0.0017(10)
C72 0.0514(18) 0.0432(16) 0.0476(17) -0.0120(13) -0.0114(14) 0.0128(14)
C71 0.071(2) 0.0387(16) 0.0390(16) -0.0105(12) -0.0190(15) 0.0069(15)
C70 0.0617(19) 0.0390(15) 0.0392(15) -0.0043(12) -0.0257(14) -0.0050(14)
C69 0.0409(15) 0.0360(14) 0.0381(14) -0.0040(11) -0.0169(12) -0.0004(11)
C67 0.0343(14) 0.0317(13) 0.0509(16) -0.0073(12) -0.0186(12) 0.0066(11)
C61 0.0496(18) 0.0367(15) 0.063(2) 0.0143(14) -0.0210(15) -0.0176(13)
C62 0.0325(13) 0.0277(12) 0.0273(12) 0.0020(9) -0.0041(10) 0.0005(10)
C66 0.0370(14) 0.0496(16) 0.0277(13) 0.0000(11) -0.0096(11) -0.0032(12)
C65 0.0567(19) 0.068(2) 0.0272(14) 0.0045(13) -0.0180(13) -0.0022(16)
C64 0.063(2) 0.0556(19) 0.0281(14) 0.0145(13) -0.0110(13) -0.0022(15)
C63 0.0485(16) 0.0387(15) 0.0335(14) 0.0098(11) -0.0076(12) -0.0043(12)
C55 0.0356(14) 0.0390(15) 0.0421(15) -0.0073(12) 0.0036(12) -0.0072(11)
C57 0.0389(14) 0.0310(12) 0.0246(12) -0.0016(10) -0.0011(10) -0.0008(10)
C58 0.0512(17) 0.0321(13) 0.0263(12) -0.0044(10) 0.0003(11) -0.0026(12)
C59 0.0534(17) 0.0339(14) 0.0354(14) -0.0078(11) -0.0029(13) -0.0131(12)
C60 0.0388(14) 0.0359(14) 0.0312(13) -0.0043(11) -0.0024(11) -0.0099(11)
B1 0.0412(17) 0.0385(16) 0.0306(15) -0.0022(12) -0.0113(13) -0.0040(13)
F1A 0.072(3) 0.063(2) 0.0500(17) -0.0079(15) -0.0299(17) 0.0164(18)
F2A 0.115(3) 0.0518(18) 0.072(2) 0.0261(15) -0.035(2) -0.0363(18)
F3A 0.0344(18) 0.117(5) 0.048(2) -0.031(2) 0.0000(15) -0.008(2)
F1B 0.173(15) 0.118(10) 0.073(7) 0.042(7) -0.046(8) -0.011(10)
F2B 0.032(6) 0.27(3) 0.145(17) -0.101(19) 0.006(8) -0.068(12)
F3B 0.090(9) 0.089(10) 0.113(13) -0.077(9) -0.059(9) 0.048(8)
F4 0.0613(12) 0.0804(14) 0.0545(12) -0.0301(11) -0.0195(10) -0.0020(11)
B2 0.048(2) 0.0408(19) 0.080(3) 0.0051(18) -0.029(2) -0.0024(16)
F5 0.0943(18) 0.0448(12) 0.116(2) -0.0026(12) -0.0527(16) 0.0081(11)
F6 0.088(2) 0.136(3) 0.099(2) 0.023(2) 0.0052(17) -0.0009(19)
F7 0.0864(18) 0.0847(17) 0.102(2) -0.0149(15) -0.0199(15) -0.0393(14)
F8 0.120(2) 0.0938(19) 0.103(2) -0.0012(16) -0.0621(19) 0.0388(17)
B3 0.047(2) 0.0356(17) 0.065(2) 0.0067(16) -0.0162(18) -0.0113(15)
F9 0.0567(13) 0.0594(13) 0.118(2) 0.0020(13) -0.0169(13) 0.0044(10)
F10 0.0614(14) 0.0351(11) 0.174(3) 0.0012(14) 0.0013(16) -0.0071(10)
F11 0.0676(16) 0.0654(15) 0.224(4) -0.059(2) -0.067(2) 0.0158(12)
F12 0.170(4) 0.160(3) 0.093(2) 0.036(2) -0.005(2) -0.029(3)
B4 0.060(2) 0.0361(17) 0.047(2) 0.0056(15) 0.0090(17) -0.0084(16)
F13 0.0841(16) 0.0726(15) 0.0885(17) 0.0217(13) -0.0374(14) -0.0333(13)
F14 0.0553(13) 0.0766(15) 0.117(2) 0.0349(15) -0.0263(13) -0.0214(11)
F15 0.0808(15) 0.0404(10) 0.0657(13) 0.0010(9) 0.0138(11) -0.0047(10)
F16 0.177(3) 0.0814(19) 0.100(2) -0.0354(16) 0.078(2) -0.024(2)
N25 0.087(3) 0.179(5) 0.082(3) -0.017(3) -0.005(3) -0.033(3)
C73 0.100(4) 0.130(4) 0.053(3) -0.016(3) -0.004(3) -0.052(3)
C74 0.183(9) 0.319(14) 0.139(7) 0.032(8) -0.020(6) -0.173(9)
N26 0.068(2) 0.116(3) 0.099(3) 0.010(3) 0.001(2) -0.028(2)
C75 0.050(2) 0.119(4) 0.058(2) 0.006(2) -0.0004(19) -0.037(2)
C76 0.109(5) 0.252(9) 0.057(3) -0.028(4) 0.008(3) -0.081(5)

loop_
_atom_type_symbol
_atom_type_description
_atom_type_scat_dispersion_real
_atom_type_scat_dispersion_imag
_atom_type_scat_source
C C 0.0033 0.0016 'International Tables Vol C Tables 4.2.6.8 and 6.1.1.4'
H H 0.0000 0.0000 'International Tables Vol C Tables 4.2.6.8 and 6.1.1.4'
N N 0.0061 0.0033 'International Tables Vol C Tables 4.2.6.8 and 6.1.1.4'
B B 0.0013 0.0007 'International Tables Vol C Tables 4.2.6.8 and 6.1.1.4'
F F 0.0171 0.0103 'International Tables Vol C Tables 4.2.6.8 and 6.1.1.4'
P P 0.1023 0.0942 'International Tables Vol C Tables 4.2.6.8 and 6.1.1.4'
Co Co 0.3494 0.9721 'International Tables Vol C Tables 4.2.6.8 and 6.1.1.4'

loop_
_geom_angle_atom_site_label_1
_geom_angle_atom_site_label_2
_geom_angle_atom_site_label_3
_geom_angle
N4 Co1 N10 104.53(7)
N4 Co1 P2 172.93(6)
N10 Co1 P2 77.72(5)
N4 Co1 P1 79.25(6)
N10 Co1 P1 174.01(6)
P2 Co1 P1 99.08(2)
N4 Co1 N2 85.54(7)
N10 Co1 N2 93.25(7)
P2 Co1 N2 101.11(5)
P1 Co1 N2 82.33(5)
N4 Co1 N8 90.84(7)
N10 Co1 N8 83.78(7)
P2 Co1 N8 82.70(5)
P1 Co1 N8 100.93(5)
N2 Co1 N8 174.61(7)
N1 P1 N5 101.42(10)
N1 P1 N3 104.38(10)
N5 P1 N3 106.21(10)
N1 P1 Co1 105.02(7)
N5 P1 Co1 133.95(7)
N3 P1 Co1 102.83(7)
N11 P2 N7 101.73(9)
N11 P2 N9 105.91(9)
N7 P2 N9 102.92(10)
N11 P2 Co1 134.66(7)
N7 P2 Co1 104.33(7)
N9 P2 Co1 103.57(7)
C14 N5 C13 117.2(2)
C14 N5 P1 117.63(16)
C13 N5 P1 123.03(17)
C14 N6 C18 118.3(2)
C2 N1 C1 118.8(2)
C2 N1 P1 119.09(16)
C1 N1 P1 121.27(17)
C6 N2 C2 117.5(2)
C6 N2 Co1 126.21(17)
C2 N2 Co1 116.25(15)
C8 N3 C7 120.30(19)
C8 N3 P1 111.74(15)
C7 N3 P1 126.53(16)
C12 N4 C8 118.07(19)
C12 N4 Co1 123.69(16)
C8 N4 Co1 118.09(15)
C24 N8 C20 117.61(19)
C24 N8 Co1 127.29(15)
C20 N8 Co1 115.09(14)
C20 N7 C19 118.42(19)
C20 N7 P2 120.01(15)
C19 N7 P2 120.29(16)
C32 N11 C31 117.66(18)
C32 N11 P2 118.05(15)
C31 N11 P2 123.24(16)
C32 N12 C36 118.0(2)
C26 N9 C25 119.69(19)
C26 N9 P2 110.21(15)
C25 N9 P2 127.14(16)
C30 N10 C26 117.4(2)
C30 N10 Co1 124.70(16)
C26 N10 Co1 117.85(14)
N6 C14 N5 114.3(2)
N6 C14 C15 123.0(2)
N5 C14 C15 122.6(2)
N6 C18 C17 123.1(3)
C18 C17 C16 117.7(3)
C15 C16 C17 120.4(2)
C16 C15 C14 117.3(3)
N2 C2 N1 116.7(2)
N2 C2 C3 122.2(2)
N1 C2 C3 121.1(2)
N2 C6 C5 123.7(2)
C6 C5 C4 118.3(3)
C3 C4 C5 119.5(2)
C4 C3 C2 118.7(3)
N4 C8 N3 115.89(19)
N4 C8 C9 121.3(2)
N3 C8 C9 122.8(2)
C10 C9 C8 118.5(2)
C9 C10 C11 120.5(2)
C12 C11 C10 117.7(2)
N4 C12 C11 123.5(2)
N8 C24 C23 123.8(2)
C24 C23 C22 118.1(2)
C21 C22 C23 119.4(2)
C22 C21 C20 118.8(2)
N8 C20 N7 116.38(19)
N8 C20 C21 122.0(2)
N7 C20 C21 121.7(2)
N12 C32 C33 123.6(2)
N12 C32 N11 113.9(2)
C33 C32 N11 122.5(2)
N12 C36 C35 123.0(3)
C36 C35 C34 117.8(3)
C33 C34 C35 120.4(3)
C34 C33 C32 117.1(3)
N10 C26 N9 115.46(19)
N10 C26 C27 121.9(2)
N9 C26 C27 122.6(2)
C28 C27 C26 118.4(2)
C27 C28 C29 120.4(2)
C30 C29 C28 117.9(2)
N10 C30 C29 123.5(2)
N14 Co2 N22 107.52(8)
N14 Co2 P3 79.34(6)
N22 Co2 P3 170.64(6)
N14 Co2 P4 168.17(6)
N22 Co2 P4 77.41(6)
P3 Co2 P4 97.10(3)
N14 Co2 N16 83.68(8)
N22 Co2 N16 92.21(8)
P3 Co2 N16 82.08(6)
P4 Co2 N16 107.14(6)
N14 Co2 N20 87.45(8)
N22 Co2 N20 82.58(8)
P3 Co2 N20 104.41(6)
P4 Co2 N20 82.49(6)
N16 Co2 N20 167.88(8)
N17 P3 N15 101.44(10)
N17 P3 N13 105.30(11)
N15 P3 N13 105.21(11)
N17 P3 Co2 133.28(8)
N15 P3 Co2 105.88(7)
N13 P3 Co2 103.12(7)
N23 P4 N19 101.44(11)
N23 P4 N21 104.42(11)
N19 P4 N21 104.34(11)
N23 P4 Co2 135.62(8)
N19 P4 Co2 104.65(8)
N21 P4 Co2 103.06(8)
C44 N15 C43 117.7(2)
C44 N15 P3 118.42(16)
C43 N15 P3 120.74(18)
C44 N16 C48 117.7(2)
C44 N16 Co2 116.69(16)
C48 N16 Co2 124.26(18)
C38 N13 C37 120.1(2)
C38 N13 P3 112.62(17)
C37 N13 P3 126.99(19)
C38 N14 C42 118.3(2)
C38 N14 Co2 117.38(16)
C42 N14 Co2 123.03(18)
C50 N17 C49 116.7(2)
C50 N17 P3 118.03(17)
C49 N17 P3 124.62(18)
C50 N18 C54 117.6(2)
C56 N20 C60 117.2(2)
C56 N20 Co2 115.28(16)
C60 N20 Co2 127.28(18)
C56 N19 C55 117.8(2)
C56 N19 P4 119.89(17)
C55 N19 P4 119.80(17)
C68 N23 C67 117.3(2)
C68 N23 P4 118.45(17)
C67 N23 P4 124.09(17)
C68 N24 C72 116.9(2)
C62 N21 C61 120.1(2)
C62 N21 P4 109.63(16)
C61 N21 P4 126.52(19)
C66 N22 C62 116.8(2)
C66 N22 Co2 125.58(18)
C62 N22 Co2 117.47(16)
N16 C44 C45 122.4(2)
N16 C44 N15 116.4(2)
C45 C44 N15 121.2(2)
N16 C48 C47 123.0(3)
C48 C47 C46 118.9(3)
C45 C46 C47 119.3(3)
C46 C45 C44 118.5(3)
N14 C38 N13 115.8(2)
N14 C38 C39 121.3(2)
N13 C38 C39 122.9(2)
N14 C42 C41 122.7(3)
C42 C41 C40 118.6(3)
C39 C40 C41 120.0(3)
C40 C39 C38 118.7(3)
N18 C50 N17 114.7(2)
N18 C50 C51 123.1(2)
N17 C50 C51 122.3(2)
C52 C51 C50 117.8(3)
C53 C52 C51 119.6(3)
C54 C53 C52 118.4(3)
N18 C54 C53 123.5(3)
N20 C56 C57 122.4(2)
N20 C56 N19 116.6(2)
C57 C56 N19 121.0(2)
N24 C68 C69 123.8(2)
N24 C68 N23 114.9(2)
C69 C68 N23 121.3(2)
N24 C72 C71 123.3(3)
C70 C71 C72 118.4(3)
C71 C70 C69 119.7(3)
C70 C69 C68 117.7(3)
N22 C62 N21 115.4(2)
N22 C62 C63 122.3(2)
N21 C62 C63 122.2(2)
N22 C66 C65 123.7(3)
C64 C65 C66 118.6(3)
C65 C64 C63 119.9(3)
C64 C63 C62 118.5(3)
C58 C57 C56 119.0(2)
C59 C58 C57 119.4(2)
C58 C59 C60 118.2(3)
N20 C60 C59 123.8(3)
F2B B1 F3A 121.0(7)
F2B B1 F3B 123.7(11)
F3A B1 F3B 30.3(8)
F2B B1 F4 124.2(7)
F3A B1 F4 114.2(3)
F3B B1 F4 107.6(6)
F2B B1 F2A 61.6(13)
F3A B1 F2A 111.0(4)
F3B B1 F2A 86.0(9)
F4 B1 F2A 106.0(3)
F2B B1 F1A 44.6(12)
F3A B1 F1A 108.5(3)
F3B B1 F1A 134.2(7)
F4 B1 F1A 110.8(3)
F2A B1 F1A 106.1(3)
F2B B1 F1B 105.8(14)
F3A B1 F1B 70.5(7)
F3B B1 F1B 98.8(10)
F4 B1 F1B 84.6(6)
F2A B1 F1B 166.6(6)
F1A B1 F1B 61.7(6)
F8 B2 F5 113.4(3)
F8 B2 F7 112.1(3)
F5 B2 F7 111.1(3)
F8 B2 F6 106.2(3)
F5 B2 F6 106.6(3)
F7 B2 F6 106.9(4)
F10 B3 F12 110.2(4)
F10 B3 F11 110.8(3)
F12 B3 F11 107.8(4)
F10 B3 F9 112.1(3)
F12 B3 F9 106.8(3)
F11 B3 F9 108.9(3)
F16 B4 F15 110.3(3)
F16 B4 F13 111.4(4)
F15 B4 F13 109.8(3)
F16 B4 F14 109.8(4)
F15 B4 F14 106.8(3)
F13 B4 F14 108.6(3)
N25 C73 C74 175.4(9)
N26 C75 C76 174.8(6)

loop_
_geom_bond_atom_site_label_1
_geom_bond_atom_site_label_2
_geom_bond_distance
Co1 N4 2.0468(18)
Co1 N10 2.0935(19)
Co1 P2 2.1095(6)
Co1 P1 2.1175(6)
Co1 N2 2.1943(19)
Co1 N8 2.2169(19)
P1 N1 1.689(2)
P1 N5 1.6926(19)
P1 N3 1.702(2)
P2 N11 1.6836(19)
P2 N7 1.6970(19)
P2 N9 1.7069(19)
N5 C14 1.399(3)
N5 C13 1.479(3)
N6 C14 1.330(3)
N6 C18 1.336(3)
N1 C2 1.398(3)
N1 C1 1.476(3)
N2 C6 1.343(3)
N2 C2 1.346(3)
N3 C8 1.384(3)
N3 C7 1.465(3)
N4 C12 1.349(3)
N4 C8 1.358(3)
N8 C24 1.345(3)
N8 C20 1.349(3)
N7 C20 1.399(3)
N7 C19 1.474(3)
N11 C32 1.410(3)
N11 C31 1.472(3)
N12 C32 1.325(3)
N12 C36 1.343(3)
N9 C26 1.387(3)
N9 C25 1.460(3)
N10 C30 1.349(3)
N10 C26 1.365(3)
C14 C15 1.402(3)
C18 C17 1.380(4)
C17 C16 1.392(5)
C16 C15 1.369(4)
C2 C3 1.401(3)
C6 C5 1.380(4)
C5 C4 1.383(4)
C4 C3 1.377(4)
C8 C9 1.402(3)
C9 C10 1.378(4)
C10 C11 1.385(4)
C11 C12 1.376(3)
C24 C23 1.377(3)
C23 C22 1.389(4)
C22 C21 1.382(4)
C21 C20 1.399(3)
C32 C33 1.390(3)
C36 C35 1.378(4)
C35 C34 1.385(5)
C34 C33 1.380(4)
C26 C27 1.394(3)
C27 C28 1.377(4)
C28 C29 1.384(4)
C29 C30 1.378(3)
Co2 N14 2.056(2)
Co2 N22 2.106(2)
Co2 P3 2.1075(7)
Co2 P4 2.1131(7)
Co2 N16 2.185(2)
Co2 N20 2.217(2)
P3 N17 1.687(2)
P3 N15 1.691(2)
P3 N13 1.704(2)
P4 N23 1.685(2)
P4 N19 1.690(2)
P4 N21 1.701(2)
N15 C44 1.397(3)
N15 C43 1.474(3)
N16 C44 1.348(3)
N16 C48 1.351(3)
N13 C38 1.381(3)
N13 C37 1.462(3)
N14 C38 1.354(3)
N14 C42 1.355(3)
N17 C50 1.398(3)
N17 C49 1.475(3)
N18 C50 1.325(3)
N18 C54 1.343(4)
N20 C56 1.346(3)
N20 C60 1.347(3)
N19 C56 1.398(3)
N19 C55 1.474(3)
N23 C68 1.402(3)
N23 C67 1.469(3)
N24 C68 1.325(3)
N24 C72 1.347(4)
N21 C62 1.389(3)
N21 C61 1.466(3)
N22 C66 1.346(3)
N22 C62 1.363(3)
C44 C45 1.396(4)
C48 C47 1.374(4)
C47 C46 1.383(5)
C46 C45 1.382(4)
C38 C39 1.400(4)
C42 C41 1.372(4)
C41 C40 1.381(5)
C40 C39 1.378(4)
C50 C51 1.400(4)
C51 C52 1.379(4)
C52 C53 1.377(5)
C53 C54 1.368(4)
C56 C57 1.393(3)
C68 C69 1.393(4)
C72 C71 1.385(5)
C71 C70 1.367(5)
C70 C69 1.383(4)
C62 C63 1.397(4)
C66 C65 1.377(4)
C65 C64 1.373(5)
C64 C63 1.376(4)
C57 C58 1.378(4)
C58 C59 1.378(4)
C59 C60 1.379(4)
B1 F2B 1.179(10)
B1 F3A 1.354(5)
B1 F3B 1.371(14)
B1 F4 1.380(3)
B1 F2A 1.381(4)
B1 F1A 1.395(4)
B1 F1B 1.447(12)
B2 F8 1.341(4)
B2 F5 1.359(4)
B2 F7 1.364(4)
B2 F6 1.422(5)
B3 F10 1.356(4)
B3 F12 1.357(5)
B3 F11 1.363(4)
B3 F9 1.382(5)
B4 F16 1.352(4)
B4 F15 1.375(4)
B4 F13 1.387(5)
B4 F14 1.402(5)
N25 C73 1.086(6)
C73 C74 1.381(8)
N26 C75 1.113(5)
C75 C76 1.455(7)
